data_1505146
loop_
_publ_author_name
'Furukawa, Daisuke'
'Matsumoto, Akikazu'

_publ_section_title
;
 Reaction Mechanism Based on X-ray Crystal Structure Analysis during the
 Solid-State Polymerization of Muconic Esters
;
_journal_issue 17
_journal_name_full Macromolecules
_journal_page_first 6048
_journal_paper_doi 10.1021/ma070802f
_journal_volume 40
_journal_year 2007
_chemical_formula_moiety 'C22 H22 O6'
_chemical_formula_sum 'C22 H22 O6'
_chemical_formula_weight 382.40
_chemical_name_systematic
; 
 ? 
;
_space_group_IT_number 15
_symmetry_cell_setting monoclinic
_symmetry_space_group_name_Hall '-C 2yc'
_symmetry_space_group_name_H-M 'C 1 2/c 1'
_atom_sites_solution_hydrogens geom
_atom_sites_solution_primary direct
_atom_sites_solution_secondary difmap
_audit_creation_method SHELXL-97
_cell_angle_alpha 90.00
_cell_angle_beta 99.59(4)
_cell_angle_gamma 90.00
_cell_formula_units_Z 4
_cell_length_a 35.40(3)
_cell_length_b 5.677(4)
_cell_length_c 9.614(8)
_cell_measurement_reflns_used 6000
_cell_measurement_temperature 123(2)
_cell_measurement_theta_max 27.5
_cell_measurement_theta_min 3.5
_cell_volume 1905(3)
_computing_cell_refinement PROCESS-AUTO
_computing_data_collection PROCESS-AUTO
_computing_data_reduction CrystalStructure
_computing_publication_material 'CrystalStructure 3.8'
_computing_structure_refinement 'SHELXL-97 (Sheldrick, 1997)'
_computing_structure_solution SIR92
_diffrn_ambient_temperature 123(2)
_diffrn_detector_area_resol_mean 10.00
_diffrn_measured_fraction_theta_full 0.999
_diffrn_measured_fraction_theta_max 0.999
_diffrn_measurement_device_type 'Rigaku RAXIS-RAPID'
_diffrn_measurement_method \w
_diffrn_radiation_monochromator graphite
_diffrn_radiation_source 'fine-focus sealed tube'
_diffrn_radiation_type MoK\a
_diffrn_radiation_wavelength 0.71075
_diffrn_reflns_av_R_equivalents 0.0759
_diffrn_reflns_av_sigmaI/netI 0.0581
_diffrn_reflns_limit_h_max 45
_diffrn_reflns_limit_h_min -45
_diffrn_reflns_limit_k_max 7
_diffrn_reflns_limit_k_min -7
_diffrn_reflns_limit_l_max 12
_diffrn_reflns_limit_l_min -12
_diffrn_reflns_number 8425
_diffrn_reflns_theta_full 27.48
_diffrn_reflns_theta_max 27.48
_diffrn_reflns_theta_min 3.50
_exptl_absorpt_coefficient_mu 0.097
_exptl_absorpt_correction_T_max 0.9904
_exptl_absorpt_correction_T_min 0.9809
_exptl_absorpt_correction_type none
_exptl_crystal_colour colorless
_exptl_crystal_density_diffrn 1.333
_exptl_crystal_density_method 'not measured'
_exptl_crystal_description block
_exptl_crystal_F_000 808
_exptl_crystal_size_max 0.20
_exptl_crystal_size_mid 0.20
_exptl_crystal_size_min 0.10
_refine_diff_density_max 0.228
_refine_diff_density_min -0.305
_refine_diff_density_rms 0.064
_refine_ls_extinction_method none
_refine_ls_goodness_of_fit_ref 1.030
_refine_ls_hydrogen_treatment constr
_refine_ls_matrix_type full
_refine_ls_number_parameters 150
_refine_ls_number_reflns 2199
_refine_ls_number_restraints 0
_refine_ls_restrained_S_all 1.030
_refine_ls_R_factor_all 0.0897
_refine_ls_R_factor_gt 0.0554
_refine_ls_shift/su_max 0.001
_refine_ls_shift/su_mean 0.000
_refine_ls_structure_factor_coef Fsqd
_refine_ls_weighting_details 'calc w=1/[\s^2^(Fo^2^)+(0.0788P)^2^+0.0000P] where P=(Fo^2^+2Fc^2^)/3'
_refine_ls_weighting_scheme calc
_refine_ls_wR_factor_gt 0.1349
_refine_ls_wR_factor_ref 0.1480
_reflns_number_gt 1451
_reflns_number_total 2199
_reflns_threshold_expression >2sigma(I)
_cod_data_source_file ma070802fsi20070626_070126.cif
_cod_data_source_block 10m
_cod_database_code 1505146

loop_
_symmetry_equiv_pos_as_xyz
'x, y, z'
'-x, y, -z+1/2'
'x+1/2, y+1/2, z'
'-x+1/2, y+1/2, -z+1/2'
'-x, -y, -z'
'x, -y, z-1/2'
'-x+1/2, -y+1/2, -z'
'x+1/2, -y+1/2, z-1/2'

loop_
_atom_site_label
_atom_site_type_symbol
_atom_site_fract_x
_atom_site_fract_y
_atom_site_fract_z
_atom_site_U_iso_or_equiv
_atom_site_adp_type
_atom_site_occupancy
_atom_site_symmetry_multiplicity
_atom_site_calc_flag
_atom_site_refinement_flags
_atom_site_disorder_assembly
_atom_site_disorder_group
O2 O 0.57737(4) 0.2516(2) -0.16265(15) 0.0361(4) Uani 1 1 d . . .
O3 O 0.71724(4) 0.3093(2) 0.34539(14) 0.0357(4) Uani 1 1 d . . .
O1M O 0.5422(2) 0.0058(14) -0.3139(8) 0.0513(18) Uani 0.802(15) 1 d P A 1
C1M C 0.5070(2) 0.4045(13) -0.4626(8) 0.049(2) Uani 0.802(15) 1 d P . 1
H1M H 0.4970 0.2551 -0.4944 0.058 Uiso 0.802(15) 1 calc PR A 1
C2M C 0.53429(11) 0.4095(5) -0.3459(4) 0.0279(10) Uani 0.802(15) 1 d P A 1
H2M H 0.5428 0.5585 -0.3082 0.033 Uiso 0.802(15) 1 calc PR A 1
C3M C 0.55135(15) 0.1973(7) -0.2745(4) 0.0260(9) Uani 0.802(15) 1 d P A 1
O1P O 0.5444(7) -0.015(6) -0.307(3) 0.026(4) Uiso 0.198(15) 1 d P A 2
C1P C 0.5093(5) 0.390(3) -0.4658(18) 0.002(3) Uiso 0.198(15) 1 d P . 2
H1P H 0.5157 0.2541 -0.5146 0.002 Uiso 0.198(15) 1 calc PR A 2
C2P C 0.5167(8) 0.422(2) -0.299(2) 0.051(7) Uani 0.198(15) 1 d P . 2
H2P H 0.5323 0.5686 -0.2761 0.061 Uiso 0.198(15) 1 calc PR A 2
C3P C 0.5424(8) 0.220(5) -0.266(3) 0.064(10) Uiso 0.198(15) 1 d P A 2
C4 C 0.59601(6) 0.0506(3) -0.0888(2) 0.0363(5) Uani 1 1 d . A .
H1 H 0.6067 -0.0523 -0.1558 0.044 Uiso 1 1 calc R . .
H2 H 0.5772 -0.0419 -0.0461 0.044 Uiso 1 1 calc R . .
C5 C 0.62750(5) 0.1336(3) 0.0240(2) 0.0310(5) Uani 1 1 d . . .
C6 C 0.62512(6) 0.3382(3) 0.1018(2) 0.0337(5) Uani 1 1 d . A .
H3 H 0.6031 0.4353 0.0803 0.040 Uiso 1 1 calc R . .
C7 C 0.65415(5) 0.4034(3) 0.2097(2) 0.0320(5) Uani 1 1 d . . .
H4 H 0.6519 0.5433 0.2618 0.038 Uiso 1 1 calc R A .
C8 C 0.68661(5) 0.2641(3) 0.24145(19) 0.0289(4) Uani 1 1 d . A .
C9 C 0.68963(6) 0.0586(3) 0.1646(2) 0.0322(5) Uani 1 1 d . . .
H5 H 0.7117 -0.0382 0.1861 0.039 Uiso 1 1 calc R A .
C10 C 0.66051(6) -0.0033(3) 0.0575(2) 0.0329(5) Uani 1 1 d . A .
H6 H 0.6629 -0.1428 0.0051 0.039 Uiso 1 1 calc R . .
C11 C 0.71536(6) 0.5168(3) 0.4286(2) 0.0382(5) Uani 1 1 d . . .
H7 H 0.7155 0.6565 0.3688 0.046 Uiso 1 1 calc R . .
H8 H 0.7375 0.5214 0.5047 0.046 Uiso 1 1 calc R . .
H9 H 0.6917 0.5145 0.4691 0.046 Uiso 1 1 calc R . .

loop_
_atom_site_aniso_label
_atom_site_aniso_U_11
_atom_site_aniso_U_22
_atom_site_aniso_U_33
_atom_site_aniso_U_23
_atom_site_aniso_U_13
_atom_site_aniso_U_12
O2 0.0381(8) 0.0290(7) 0.0360(8) 0.0014(6) -0.0095(7) -0.0030(6)
O3 0.0315(7) 0.0363(7) 0.0355(8) -0.0030(6) -0.0052(6) 0.0007(6)
O1M 0.057(2) 0.030(2) 0.056(2) -0.0012(13) -0.0206(15) -0.0044(14)
C1M 0.053(3) 0.036(3) 0.051(3) 0.0008(15) -0.0062(17) -0.0073(18)
C2M 0.0263(17) 0.0263(13) 0.0302(17) 0.0001(11) 0.0026(13) -0.0037(11)
C3M 0.0247(18) 0.0251(16) 0.0256(16) 0.0008(10) -0.0033(13) -0.0018(14)
C2P 0.070(14) 0.025(5) 0.048(10) 0.005(5) -0.018(9) 0.008(6)
C4 0.0393(11) 0.0283(10) 0.0376(12) 0.0004(8) -0.0045(9) 0.0015(9)
C5 0.0306(10) 0.0297(9) 0.0311(11) 0.0014(8) 0.0003(8) -0.0011(8)
C6 0.0303(10) 0.0308(10) 0.0384(12) -0.0002(8) 0.0005(9) 0.0048(8)
C7 0.0330(10) 0.0277(9) 0.0342(11) -0.0030(8) 0.0019(9) 0.0007(8)
C8 0.0286(10) 0.0295(9) 0.0275(10) 0.0017(8) 0.0015(8) -0.0010(8)
C9 0.0310(10) 0.0310(9) 0.0337(11) 0.0033(8) 0.0028(9) 0.0045(8)
C10 0.0374(11) 0.0282(9) 0.0322(11) -0.0022(8) 0.0031(9) 0.0049(9)
C11 0.0376(11) 0.0353(10) 0.0387(12) -0.0050(9) -0.0029(9) -0.0063(9)

loop_
_atom_type_symbol
_atom_type_description
_atom_type_scat_dispersion_real
_atom_type_scat_dispersion_imag
_atom_type_scat_source
C C 0.0033 0.0016 'International Tables Vol C Tables 4.2.6.8 and 6.1.1.4'
H H 0.0000 0.0000 'International Tables Vol C Tables 4.2.6.8 and 6.1.1.4'
O O 0.0106 0.0060 'International Tables Vol C Tables 4.2.6.8 and 6.1.1.4'

loop_
_geom_angle_atom_site_label_1
_geom_angle_atom_site_label_2
_geom_angle_atom_site_label_3
_geom_angle
_geom_angle_site_symmetry_1
_geom_angle_site_symmetry_3
C3M O2 C4 114.3(2) . .
C3M O2 C3P 13.9(12) . .
C4 O2 C3P 120.0(12) . .
C8 O3 C11 117.15(15) . .
C1M C1M C2M 125.0(10) 5_664 .
C1M C1M H1M 117.5 5_664 .
C2M C1M H1M 117.5 . .
C1M C2M C3M 123.5(4) . .
C1M C2M H2M 118.2 . .
C3M C2M H2M 118.2 . .
O1M C3M O2 126.2(5) . .
O1M C3M C2M 122.5(5) . .
O2 C3M C2M 111.3(3) . .
C1P C1P C2P 109.3(18) 5_664 .
C1P C1P H1P 125.3 5_664 .
C2P C1P H1P 125.3 . .
C3P C2P C1P 96.8(19) . .
C3P C2P C2P 111.2(16) . 2_654
C1P C2P C2P 124.4(18) . 2_654
C3P C2P H2P 107.7 . .
C1P C2P H2P 107.7 . .
C2P C2P H2P 107.7 2_654 .
O1P C3P O2 104(2) . .
O1P C3P C2P 138(3) . .
O2 C3P C2P 118(2) . .
O2 C4 C5 109.38(15) . .
O2 C4 H1 109.8 . .
C5 C4 H1 109.8 . .
O2 C4 H2 109.8 . .
C5 C4 H2 109.8 . .
H1 C4 H2 108.2 . .
C6 C5 C10 117.67(18) . .
C6 C5 C4 123.22(18) . .
C10 C5 C4 119.07(17) . .
C7 C6 C5 121.48(18) . .
C7 C6 H3 119.3 . .
C5 C6 H3 119.3 . .
C6 C7 C8 119.84(18) . .
C6 C7 H4 120.1 . .
C8 C7 H4 120.1 . .
O3 C8 C7 125.45(17) . .
O3 C8 C9 114.94(17) . .
C7 C8 C9 119.62(18) . .
C10 C9 C8 119.77(18) . .
C10 C9 H5 120.1 . .
C8 C9 H5 120.1 . .
C9 C10 C5 121.62(18) . .
C9 C10 H6 119.2 . .
C5 C10 H6 119.2 . .
O3 C11 H7 109.5 . .
O3 C11 H8 109.5 . .
H7 C11 H8 109.5 . .
O3 C11 H9 109.5 . .
H7 C11 H9 109.5 . .
H8 C11 H9 109.5 . .

loop_
_geom_bond_atom_site_label_1
_geom_bond_atom_site_label_2
_geom_bond_distance
_geom_bond_site_symmetry_2
O2 C3M 1.331(4) .
O2 C4 1.444(2) .
O2 C3P 1.46(3) .
O3 C8 1.371(2) .
O3 C11 1.432(2) .
O1M C3M 1.179(10) .
C1M C1M 1.349(15) 5_664
C1M C2M 1.353(9) .
C1M H1M 0.9500 .
C2M C3M 1.466(5) .
C2M H2M 0.9500 .
O1P C3P 1.39(5) .
C1P C1P 1.51(4) 5_664
C1P C2P 1.60(3) .
C1P H1P 0.9500 .
C2P C3P 1.47(3) .
C2P C2P 1.63(7) 2_654
C2P H2P 1.0000 .
C4 C5 1.496(3) .
C4 H1 0.9900 .
C4 H2 0.9900 .
C5 C6 1.392(3) .
C5 C10 1.396(3) .
C6 C7 1.383(3) .
C6 H3 0.9500 .
C7 C8 1.386(3) .
C7 H4 0.9500 .
C8 C9 1.395(3) .
C9 C10 1.376(3) .
C9 H5 0.9500 .
C10 H6 0.9500 .
C11 H7 0.9800 .
C11 H8 0.9800 .
C11 H9 0.9800 .

loop_
_geom_torsion_atom_site_label_1
_geom_torsion_atom_site_label_2
_geom_torsion_atom_site_label_3
_geom_torsion_atom_site_label_4
_geom_torsion
_geom_torsion_site_symmetry_1
_geom_torsion_site_symmetry_4
C1M C1M C2M C3M -174.4(8) 5_664 .
C4 O2 C3M O1M 1.9(8) . .
C3P O2 C3M O1M -115(6) . .
C4 O2 C3M C2M -178.7(3) . .
C3P O2 C3M C2M 64(5) . .
C1M C2M C3M O1M -0.6(8) . .
C1M C2M C3M O2 -180.0(7) . .
C1P C1P C2P C3P -167(2) 5_664 .
C1P C1P C2P C2P 72(2) 5_664 2_654
C3M O2 C3P O1P 46(4) . .
C4 O2 C3P O1P -23(2) . .
C3M O2 C3P C2P -133(7) . .
C4 O2 C3P C2P 157.4(18) . .
C1P C2P C3P O1P -44(4) . .
C2P C2P C3P O1P 87(4) 2_654 .
C1P C2P C3P O2 135(2) . .
C2P C2P C3P O2 -94(2) 2_654 .
C3M O2 C4 C5 173.6(3) . .
C3P O2 C4 C5 -172.1(13) . .
O2 C4 C5 C6 35.7(3) . .
O2 C4 C5 C10 -146.63(18) . .
C10 C5 C6 C7 -0.7(3) . .
C4 C5 C6 C7 177.00(19) . .
C5 C6 C7 C8 0.4(3) . .
C11 O3 C8 C7 0.5(3) . .
C11 O3 C8 C9 -179.29(16) . .
C6 C7 C8 O3 -179.98(18) . .
C6 C7 C8 C9 -0.2(3) . .
O3 C8 C9 C10 -179.89(16) . .
C7 C8 C9 C10 0.3(3) . .
C8 C9 C10 C5 -0.6(3) . .
C6 C5 C10 C9 0.8(3) . .
C4 C5 C10 C9 -177.00(18) . .
